data_7036067
loop_
_publ_author_name
'Misra, Rajneesh'
'Jadhav, Thaksen'
'Dhokale, Bhausaheb'
'Mobin, Shaikh M.'

_publ_section_title
;
 Colorimetric and fluorimetric detection of fluoride and cyanide ions
 using tri and tetra coordinated boron containing chromophores.
;
_journal_issue 36
_journal_name_full 'Dalton transactions (Cambridge, England : 2003)'
_journal_page_first 16052
_journal_page_last 16060
_journal_paper_doi 10.1039/c5dt02356d
_journal_volume 44
_journal_year 2015
_chemical_formula_sum 'C35 H32 B2 F2 N2'
_chemical_formula_weight 540.25
_chemical_name_systematic
;
 ?
;
_space_group_IT_number 14
_symmetry_cell_setting monoclinic
_symmetry_space_group_name_Hall '-P 2yn'
_symmetry_space_group_name_H-M 'P 1 21/n 1'
_atom_sites_solution_hydrogens geom
_atom_sites_solution_primary direct
_atom_sites_solution_secondary difmap
_audit_creation_method SHELXL-97
_audit_update_record
;
2015-01-16 deposited with the CCDC.
2015-08-04 downloaded from the CCDC.
;
_cell_angle_alpha 90.00
_cell_angle_beta 114.352(3)
_cell_angle_gamma 90.00
_cell_formula_units_Z 4
_cell_length_a 13.8290(4)
_cell_length_b 16.4725(3)
_cell_length_c 14.2509(3)
_cell_measurement_reflns_used 5829
_cell_measurement_temperature 150(2)
_cell_measurement_theta_max 71.1170
_cell_measurement_theta_min 4.3300
_cell_volume 2957.50(14)
_computing_cell_refinement 'CrysAlis RED, Oxford Diffraction Ltd.,'
_computing_data_collection 'CrysAlis CCD, Oxford Diffraction Ltd.,'
_computing_data_reduction 'CrysAlis RED, Oxford Diffraction Ltd.,'
_computing_molecular_graphics Ortep3
_computing_publication_material Shelx97
_computing_structure_refinement 'SHELXL-97 (Sheldrick, 1997)'
_computing_structure_solution 'SHELXS-97 (Sheldrick, 1997)'
_diffrn_ambient_temperature 150(2)
_diffrn_detector_area_resol_mean 15.9948
_diffrn_measured_fraction_theta_full 0.987
_diffrn_measured_fraction_theta_max 0.987
_diffrn_measurement_device_type 'OXFORD DIFFRACTION SUPER NOVA'
_diffrn_measurement_method \w/q-scan
_diffrn_radiation_monochromator graphite
_diffrn_radiation_source 'Micro-Focus (Cu) X-ray Source'
_diffrn_radiation_type CuK\a
_diffrn_radiation_wavelength 1.5418
_diffrn_reflns_av_R_equivalents 0.0378
_diffrn_reflns_av_sigmaI/netI 0.0332
_diffrn_reflns_limit_h_max 16
_diffrn_reflns_limit_h_min -17
_diffrn_reflns_limit_k_max 20
_diffrn_reflns_limit_k_min -20
_diffrn_reflns_limit_l_max 17
_diffrn_reflns_limit_l_min -12
_diffrn_reflns_number 20171
_diffrn_reflns_theta_full 71.46
_diffrn_reflns_theta_max 71.46
_diffrn_reflns_theta_min 3.75
_exptl_absorpt_coefficient_mu 0.621
_exptl_absorpt_correction_T_max 0.9696
_exptl_absorpt_correction_T_min 0.9236
_exptl_absorpt_correction_type analytical
_exptl_absorpt_process_details
;
CrysAlis RED, Oxford Diffraction Ltd.,
Version 1.171.31.7 (release 18-10-2006 CrysAlis171 .NET)
(compiled Oct 18 2006,16:28:17)
Empirical absorption correction using spherical harmonics,
 implemented in SCALE3 ABSPACK scaling algorithm.
;
_exptl_crystal_colour colorless
_exptl_crystal_density_diffrn 1.213
_exptl_crystal_density_method 'not measured'
_exptl_crystal_description block
_exptl_crystal_F_000 1136
_exptl_crystal_size_max 0.13
_exptl_crystal_size_mid 0.09
_exptl_crystal_size_min 0.05
_refine_diff_density_max 0.710
_refine_diff_density_min -0.243
_refine_diff_density_rms 0.057
_refine_ls_extinction_method none
_refine_ls_goodness_of_fit_ref 1.069
_refine_ls_hydrogen_treatment riding
_refine_ls_matrix_type full
_refine_ls_number_parameters 376
_refine_ls_number_reflns 5690
_refine_ls_number_restraints 0
_refine_ls_restrained_S_all 1.069
_refine_ls_R_factor_all 0.0831
_refine_ls_R_factor_gt 0.0669
_refine_ls_shift/su_max 0.000
_refine_ls_shift/su_mean 0.000
_refine_ls_structure_factor_coef Fsqd
_refine_ls_weighting_details 'calc w=1/[\s^2^(Fo^2^)+(0.1303P)^2^+1.2262P] where P=(Fo^2^+2Fc^2^)/3'
_refine_ls_weighting_scheme calc
_refine_ls_wR_factor_gt 0.2028
_refine_ls_wR_factor_ref 0.2224
_reflns_number_gt 4368
_reflns_number_total 5690
_reflns_threshold_expression >2sigma(I)
_cod_data_source_file c5dt02356d2.cif
_cod_data_source_block rm143
_cod_depositor_comments
;
The following automatic conversions were performed:

'_symmetry_cell_setting' value 'Monoclinic' changed to 'monoclinic'
according to
/usr/data/users/saulius/crontab/automatic-downloads/rss-feeds/RSC/lib/dictionaries/cif_core.dic
dictionary named 'cif_core.dic' version 2.4.2 from 2011-04-26.

Automatic conversion script
Id: cif_fix_values 3271 2015-04-21 07:52:19Z andrius 

 Adding full bibliography for 7036066--7036067.cif.
;
_cod_original_cell_volume 2957.50(12)
_cod_original_sg_symbol_H-M 'P 21/n'
_cod_database_code 7036067

loop_
_symmetry_equiv_pos_as_xyz
'x, y, z'
'-x+1/2, y+1/2, -z+1/2'
'-x, -y, -z'
'x-1/2, -y-1/2, z-1/2'

loop_
_atom_site_label
_atom_site_type_symbol
_atom_site_fract_x
_atom_site_fract_y
_atom_site_fract_z
_atom_site_U_iso_or_equiv
_atom_site_adp_type
_atom_site_occupancy
_atom_site_symmetry_multiplicity
_atom_site_calc_flag
_atom_site_refinement_flags
F1 F 0.45670(16) 0.09563(11) 0.27098(12) 0.0650(5) Uani 1 1 d .
F2 F 0.33721(14) 0.19009(12) 0.26405(12) 0.0694(5) Uani 1 1 d .
B1 B 0.4225(3) 0.1444(2) 0.3278(2) 0.0483(7) Uani 1 1 d .
B2 B 0.88780(19) 0.09812(17) 1.19958(18) 0.0337(5) Uani 1 1 d .
N1 N 0.51397(18) 0.20206(14) 0.39721(15) 0.0486(6) Uani 1 1 d .
N2 N 0.39262(17) 0.09462(14) 0.40408(15) 0.0452(5) Uani 1 1 d .
C1 C 0.5617(3) 0.26094(18) 0.3662(2) 0.0606(8) Uani 1 1 d .
H1 H 0.5451 0.2739 0.2962 0.073 Uiso 1 1 calc R
C2 C 0.6381(3) 0.3000(2) 0.4496(3) 0.0735(10) Uani 1 1 d .
H2 H 0.6803 0.3449 0.4473 0.088 Uiso 1 1 calc R
C3 C 0.6415(2) 0.26134(17) 0.5370(2) 0.0534(7) Uani 1 1 d .
H3 H 0.6873 0.2740 0.6062 0.064 Uiso 1 1 calc R
C4 C 0.5648(2) 0.20017(16) 0.50441(18) 0.0453(6) Uani 1 1 d .
C5 C 0.53389(19) 0.14435(16) 0.56025(17) 0.0422(6) Uani 1 1 d .
C6 C 0.44688(19) 0.09294(16) 0.51060(18) 0.0421(6) Uani 1 1 d .
C7 C 0.3971(2) 0.03617(18) 0.5499(2) 0.0503(7) Uani 1 1 d .
H7 H 0.4176 0.0227 0.6203 0.060 Uiso 1 1 calc R
C8 C 0.3136(2) 0.0039(2) 0.4676(2) 0.0559(7) Uani 1 1 d .
H8 H 0.2652 -0.0360 0.4702 0.067 Uiso 1 1 calc R
C9 C 0.3130(2) 0.04047(18) 0.3793(2) 0.0524(7) Uani 1 1 d .
H9 H 0.2633 0.0288 0.3111 0.063 Uiso 1 1 calc R
C10 C 0.5937(2) 0.13713(17) 0.66834(18) 0.0443(6) Uani 1 1 d .
C11 C 0.6516(2) 0.12764(16) 0.75758(18) 0.0460(6) Uani 1 1 d .
C12 C 0.71729(19) 0.11668(16) 0.86451(17) 0.0401(5) Uani 1 1 d .
C13 C 0.78649(19) 0.17837(15) 0.92013(17) 0.0400(5) Uani 1 1 d .
H13 H 0.7965 0.2247 0.8854 0.048 Uiso 1 1 calc R
C14 C 0.84024(19) 0.17193(15) 1.02570(17) 0.0388(5) Uani 1 1 d .
H14 H 0.8837 0.2157 1.0633 0.047 Uiso 1 1 calc R
C15 C 0.83249(17) 0.10283(14) 1.07868(16) 0.0338(5) Uani 1 1 d .
C16 C 0.76924(18) 0.03908(15) 1.02080(17) 0.0375(5) Uani 1 1 d .
H16 H 0.7669 -0.0102 1.0544 0.045 Uiso 1 1 calc R
C17 C 0.70996(19) 0.04601(16) 0.91565(17) 0.0411(6) Uani 1 1 d .
H17 H 0.6646 0.0030 0.8784 0.049 Uiso 1 1 calc R
C18 C 0.89710(18) 0.17929(14) 1.26130(16) 0.0364(5) Uani 1 1 d .
C19 C 0.8074(2) 0.22888(17) 1.24250(18) 0.0454(6) Uani 1 1 d .
C20 C 0.8191(2) 0.30356(17) 1.2918(2) 0.0510(7) Uani 1 1 d .
H20 H 0.7581 0.3361 1.2780 0.061 Uiso 1 1 calc R
C21 C 0.9173(2) 0.33177(17) 1.3603(2) 0.0502(6) Uani 1 1 d .
C22 C 1.0045(2) 0.28200(16) 1.38049(19) 0.0441(6) Uani 1 1 d .
H22 H 1.0723 0.3000 1.4280 0.053 Uiso 1 1 calc R
C23 C 0.99623(18) 0.20715(15) 1.33387(17) 0.0371(5) Uani 1 1 d .
C24 C 0.6957(2) 0.2016(2) 1.1747(2) 0.0682(10) Uani 1 1 d .
H24A H 0.6618 0.1802 1.2178 0.102 Uiso 1 1 calc R
H24B H 0.6984 0.1590 1.1278 0.102 Uiso 1 1 calc R
H24C H 0.6548 0.2478 1.1346 0.102 Uiso 1 1 calc R
C25 C 0.9299(3) 0.4127(2) 1.4134(3) 0.0791(11) Uani 1 1 d .
H25A H 0.9348 0.4045 1.4833 0.119 Uiso 1 1 calc R
H25B H 0.8683 0.4470 1.3746 0.119 Uiso 1 1 calc R
H25C H 0.9946 0.4393 1.4167 0.119 Uiso 1 1 calc R
C26 C 1.09708(19) 0.15867(16) 1.3611(2) 0.0482(6) Uani 1 1 d .
H26A H 1.1166 0.1584 1.3024 0.072 Uiso 1 1 calc R
H26B H 1.0856 0.1028 1.3779 0.072 Uiso 1 1 calc R
H26C H 1.1544 0.1834 1.4208 0.072 Uiso 1 1 calc R
C27 C 0.93540(17) 0.01579(14) 1.25443(15) 0.0318(5) Uani 1 1 d .
C28 C 0.90875(17) -0.01597(14) 1.33284(15) 0.0345(5) Uani 1 1 d .
C29 C 0.96101(19) -0.08386(15) 1.38819(16) 0.0393(5) Uani 1 1 d .
H29 H 0.9409 -0.1049 1.4396 0.047 Uiso 1 1 calc R
C30 C 1.0412(2) -0.12195(15) 1.37119(17) 0.0401(5) Uani 1 1 d .
C31 C 1.06675(18) -0.09177(14) 1.29311(17) 0.0381(5) Uani 1 1 d .
H31 H 1.1217 -0.1172 1.2802 0.046 Uiso 1 1 calc R
C32 C 1.01419(18) -0.02545(14) 1.23330(16) 0.0345(5) Uani 1 1 d .
C33 C 0.8216(2) 0.02155(18) 1.3560(2) 0.0479(6) Uani 1 1 d .
H33A H 0.8147 -0.0081 1.4125 0.072 Uiso 1 1 calc R
H33B H 0.7544 0.0187 1.2946 0.072 Uiso 1 1 calc R
H33C H 0.8389 0.0784 1.3760 0.072 Uiso 1 1 calc R
C34 C 1.0996(2) -0.19423(17) 1.4343(2) 0.0550(7) Uani 1 1 d .
H34A H 1.0717 -0.2068 1.4857 0.083 Uiso 1 1 calc R
H34B H 1.1754 -0.1816 1.4692 0.083 Uiso 1 1 calc R
H34C H 1.0895 -0.2411 1.3889 0.083 Uiso 1 1 calc R
C35 C 1.0459(2) 0.00160(18) 1.14857(19) 0.0478(6) Uani 1 1 d .
H35A H 1.1120 -0.0255 1.1568 0.072 Uiso 1 1 calc R
H35B H 1.0566 0.0605 1.1524 0.072 Uiso 1 1 calc R
H35C H 0.9897 -0.0127 1.0815 0.072 Uiso 1 1 calc R

loop_
_atom_site_aniso_label
_atom_site_aniso_U_11
_atom_site_aniso_U_22
_atom_site_aniso_U_33
_atom_site_aniso_U_23
_atom_site_aniso_U_13
_atom_site_aniso_U_12
F1 0.0890(13) 0.0669(11) 0.0394(8) -0.0064(7) 0.0267(9) 0.0076(9)
F2 0.0672(11) 0.0840(13) 0.0329(8) 0.0079(8) -0.0038(8) 0.0213(10)
B1 0.0489(16) 0.0557(17) 0.0312(13) 0.0067(12) 0.0072(12) 0.0154(14)
B2 0.0267(11) 0.0454(14) 0.0252(12) -0.0019(10) 0.0067(9) -0.0012(10)
N1 0.0579(13) 0.0491(12) 0.0279(10) 0.0067(9) 0.0067(9) 0.0102(10)
N2 0.0394(11) 0.0564(13) 0.0282(10) -0.0047(9) 0.0024(8) 0.0129(9)
C1 0.076(2) 0.0543(17) 0.0430(15) 0.0188(13) 0.0157(14) 0.0102(15)
C2 0.084(2) 0.0585(19) 0.0582(19) 0.0155(15) 0.0097(17) -0.0124(17)
C3 0.0529(16) 0.0497(15) 0.0423(14) 0.0014(12) 0.0043(12) 0.0007(12)
C4 0.0492(14) 0.0458(13) 0.0281(12) 0.0014(10) 0.0031(10) 0.0076(11)
C5 0.0398(12) 0.0510(14) 0.0285(11) -0.0024(10) 0.0067(10) 0.0117(11)
C6 0.0383(12) 0.0523(14) 0.0276(11) -0.0036(10) 0.0055(10) 0.0094(11)
C7 0.0446(14) 0.0666(18) 0.0407(14) -0.0030(12) 0.0185(12) 0.0053(12)
C8 0.0431(14) 0.0683(19) 0.0548(17) -0.0113(14) 0.0186(13) 0.0021(13)
C9 0.0386(13) 0.0669(18) 0.0395(14) -0.0146(12) 0.0039(11) 0.0091(12)
C10 0.0434(13) 0.0543(15) 0.0302(12) -0.0031(10) 0.0103(10) 0.0059(11)
C11 0.0464(14) 0.0554(15) 0.0285(13) -0.0044(10) 0.0075(11) 0.0012(12)
C12 0.0397(12) 0.0513(14) 0.0223(11) -0.0003(9) 0.0058(9) 0.0030(10)
C13 0.0416(13) 0.0424(13) 0.0287(11) 0.0054(9) 0.0071(10) 0.0018(10)
C14 0.0404(12) 0.0387(12) 0.0272(11) -0.0013(9) 0.0038(9) -0.0023(10)
C15 0.0309(11) 0.0405(12) 0.0236(10) -0.0003(8) 0.0047(8) 0.0027(9)
C16 0.0374(12) 0.0422(13) 0.0265(11) 0.0001(9) 0.0067(9) -0.0026(9)
C17 0.0391(12) 0.0486(14) 0.0278(11) -0.0052(10) 0.0060(10) -0.0045(10)
C18 0.0392(12) 0.0428(12) 0.0223(10) 0.0007(9) 0.0079(9) 0.0060(10)
C19 0.0436(14) 0.0553(15) 0.0299(11) 0.0001(10) 0.0077(10) 0.0139(11)
C20 0.0527(15) 0.0518(15) 0.0468(15) 0.0002(12) 0.0187(12) 0.0165(13)
C21 0.0599(16) 0.0434(14) 0.0503(15) -0.0081(11) 0.0258(13) 0.0031(12)
C22 0.0458(14) 0.0454(14) 0.0404(13) -0.0075(10) 0.0169(11) -0.0038(11)
C23 0.0389(12) 0.0415(12) 0.0279(11) -0.0001(9) 0.0108(9) 0.0019(10)
C24 0.0426(15) 0.089(2) 0.0521(17) -0.0181(16) -0.0018(13) 0.0229(15)
C25 0.077(2) 0.0561(19) 0.109(3) -0.0318(19) 0.044(2) -0.0013(17)
C26 0.0347(12) 0.0478(14) 0.0499(15) -0.0105(11) 0.0051(11) 0.0006(11)
C27 0.0313(10) 0.0407(12) 0.0178(9) -0.0034(8) 0.0046(8) -0.0035(9)
C28 0.0347(11) 0.0426(12) 0.0218(10) -0.0053(8) 0.0073(9) -0.0060(9)
C29 0.0456(13) 0.0441(13) 0.0236(10) -0.0005(9) 0.0097(10) -0.0082(10)
C30 0.0439(13) 0.0400(12) 0.0266(11) -0.0025(9) 0.0047(9) -0.0022(10)
C31 0.0361(12) 0.0420(13) 0.0297(11) -0.0042(9) 0.0071(9) 0.0017(10)
C32 0.0338(11) 0.0422(12) 0.0222(10) -0.0022(9) 0.0063(8) 0.0008(9)
C33 0.0490(14) 0.0618(16) 0.0373(13) -0.0014(11) 0.0224(12) -0.0007(12)
C34 0.0642(18) 0.0487(15) 0.0419(14) 0.0087(12) 0.0115(13) 0.0084(13)
C35 0.0470(14) 0.0654(17) 0.0350(12) 0.0078(11) 0.0206(11) 0.0120(12)

loop_
_atom_type_symbol
_atom_type_description
_atom_type_scat_dispersion_real
_atom_type_scat_dispersion_imag
_atom_type_scat_source
C C 0.0181 0.0091 'International Tables Vol C Tables 4.2.6.8 and 6.1.1.4'
H H 0.0000 0.0000 'International Tables Vol C Tables 4.2.6.8 and 6.1.1.4'
N N 0.0311 0.0180 'International Tables Vol C Tables 4.2.6.8 and 6.1.1.4'
B B 0.0090 0.0039 'International Tables Vol C Tables 4.2.6.8 and 6.1.1.4'
F F 0.0727 0.0534 'International Tables Vol C Tables 4.2.6.8 and 6.1.1.4'

loop_
_geom_angle_atom_site_label_1
_geom_angle_atom_site_label_2
_geom_angle_atom_site_label_3
_geom_angle
F1 B1 F2 110.1(2)
F1 B1 N2 111.4(2)
F2 B1 N2 110.4(2)
F1 B1 N1 110.3(2)
F2 B1 N1 109.5(2)
N2 B1 N1 105.0(2)
C27 B2 C15 120.2(2)
C27 B2 C18 122.31(19)
C15 B2 C18 117.4(2)
C1 N1 C4 106.4(2)
C1 N1 B1 127.4(2)
C4 N1 B1 126.2(2)
C9 N2 C6 106.8(2)
C9 N2 B1 126.4(2)
C6 N2 B1 126.7(2)
N1 C1 C2 111.0(3)
N1 C1 H1 124.5
C2 C1 H1 124.5
C1 C2 C3 106.9(3)
C1 C2 H2 126.6
C3 C2 H2 126.6
C2 C3 C4 107.1(3)
C2 C3 H3 126.4
C4 C3 H3 126.4
C5 C4 N1 120.4(2)
C5 C4 C3 131.0(2)
N1 C4 C3 108.6(2)
C4 C5 C6 120.8(2)
C4 C5 C10 119.7(2)
C6 C5 C10 119.5(2)
N2 C6 C5 120.3(2)
N2 C6 C7 108.4(2)
C5 C6 C7 131.3(2)
C8 C7 C6 107.2(2)
C8 C7 H7 126.4
C6 C7 H7 126.4
C7 C8 C9 107.1(3)
C7 C8 H8 126.4
C9 C8 H8 126.4
N2 C9 C8 110.5(2)
N2 C9 H9 124.7
C8 C9 H9 124.7
C11 C10 C5 173.9(3)
C10 C11 C12 178.1(3)
C13 C12 C17 119.3(2)
C13 C12 C11 120.0(2)
C17 C12 C11 120.7(2)
C14 C13 C12 119.8(2)
C14 C13 H13 120.1
C12 C13 H13 120.1
C13 C14 C15 121.7(2)
C13 C14 H14 119.1
C15 C14 H14 119.1
C14 C15 C16 117.6(2)
C14 C15 B2 121.5(2)
C16 C15 B2 120.9(2)
C17 C16 C15 121.6(2)
C17 C16 H16 119.2
C15 C16 H16 119.2
C16 C17 C12 119.6(2)
C16 C17 H17 120.2
C12 C17 H17 120.2
C23 C18 C19 117.5(2)
C23 C18 B2 121.1(2)
C19 C18 B2 121.3(2)
C20 C19 C18 120.2(2)
C20 C19 C24 117.5(2)
C18 C19 C24 122.2(2)
C21 C20 C19 121.9(2)
C21 C20 H20 119.0
C19 C20 H20 119.0
C20 C21 C22 117.6(2)
C20 C21 C25 121.8(3)
C22 C21 C25 120.6(3)
C23 C22 C21 122.4(2)
C23 C22 H22 118.8
C21 C22 H22 118.8
C22 C23 C18 120.3(2)
C22 C23 C26 117.6(2)
C18 C23 C26 122.1(2)
C19 C24 H24A 109.5
C19 C24 H24B 109.5
H24A C24 H24B 109.5
C19 C24 H24C 109.5
H24A C24 H24C 109.5
H24B C24 H24C 109.5
C21 C25 H25A 109.5
C21 C25 H25B 109.5
H25A C25 H25B 109.5
C21 C25 H25C 109.5
H25A C25 H25C 109.5
H25B C25 H25C 109.5
C23 C26 H26A 109.5
C23 C26 H26B 109.5
H26A C26 H26B 109.5
C23 C26 H26C 109.5
H26A C26 H26C 109.5
H26B C26 H26C 109.5
C28 C27 C32 117.7(2)
C28 C27 B2 121.4(2)
C32 C27 B2 120.7(2)
C29 C28 C27 120.2(2)
C29 C28 C33 118.8(2)
C27 C28 C33 120.9(2)
C30 C29 C28 122.3(2)
C30 C29 H29 118.8
C28 C29 H29 118.8
C29 C30 C31 117.8(2)
C29 C30 C34 121.7(2)
C31 C30 C34 120.5(2)
C30 C31 C32 122.0(2)
C30 C31 H31 119.0
C32 C31 H31 119.0
C31 C32 C27 119.9(2)
C31 C32 C35 118.0(2)
C27 C32 C35 122.0(2)
C28 C33 H33A 109.5
C28 C33 H33B 109.5
H33A C33 H33B 109.5
C28 C33 H33C 109.5
H33A C33 H33C 109.5
H33B C33 H33C 109.5
C30 C34 H34A 109.5
C30 C34 H34B 109.5
H34A C34 H34B 109.5
C30 C34 H34C 109.5
H34A C34 H34C 109.5
H34B C34 H34C 109.5
C32 C35 H35A 109.5
C32 C35 H35B 109.5
H35A C35 H35B 109.5
C32 C35 H35C 109.5
H35A C35 H35C 109.5
H35B C35 H35C 109.5

loop_
_geom_bond_atom_site_label_1
_geom_bond_atom_site_label_2
_geom_bond_distance
F1 B1 1.357(3)
F2 B1 1.378(3)
B1 N2 1.547(4)
B1 N1 1.564(4)
B2 C27 1.568(3)
B2 C15 1.573(3)
B2 C18 1.576(3)
N1 C1 1.347(4)
N1 C4 1.394(3)
N2 C9 1.346(4)
N2 C6 1.389(3)
C1 C2 1.381(5)
C1 H1 0.9500
C2 C3 1.383(4)
C2 H2 0.9500
C3 C4 1.396(4)
C3 H3 0.9500
C4 C5 1.394(4)
C5 C6 1.401(4)
C5 C10 1.421(3)
C6 C7 1.407(4)
C7 C8 1.369(4)
C7 H7 0.9500
C8 C9 1.392(4)
C8 H8 0.9500
C9 H9 0.9500
C10 C11 1.201(3)
C11 C12 1.428(3)
C12 C13 1.397(3)
C12 C17 1.399(4)
C13 C14 1.380(3)
C13 H13 0.9500
C14 C15 1.394(3)
C14 H14 0.9500
C15 C16 1.398(3)
C16 C17 1.385(3)
C16 H16 0.9500
C17 H17 0.9500
C18 C23 1.411(3)
C18 C19 1.416(3)
C19 C20 1.392(4)
C19 C24 1.513(4)
C20 C21 1.385(4)
C20 H20 0.9500
C21 C22 1.387(4)
C21 C25 1.507(4)
C22 C23 1.383(3)
C22 H22 0.9500
C23 C26 1.512(3)
C24 H24A 0.9800
C24 H24B 0.9800
C24 H24C 0.9800
C25 H25A 0.9800
C25 H25B 0.9800
C25 H25C 0.9800
C26 H26A 0.9800
C26 H26B 0.9800
C26 H26C 0.9800
C27 C28 1.413(3)
C27 C32 1.418(3)
C28 C29 1.387(3)
C28 C33 1.508(3)
C29 C30 1.379(4)
C29 H29 0.9500
C30 C31 1.391(3)
C30 C34 1.509(3)
C31 C32 1.392(3)
C31 H31 0.9500
C32 C35 1.512(3)
C33 H33A 0.9800
C33 H33B 0.9800
C33 H33C 0.9800
C34 H34A 0.9800
C34 H34B 0.9800
C34 H34C 0.9800
C35 H35A 0.9800
C35 H35B 0.9800
C35 H35C 0.9800

loop_
_geom_torsion_atom_site_label_1
_geom_torsion_atom_site_label_2
_geom_torsion_atom_site_label_3
_geom_torsion_atom_site_label_4
_geom_torsion
F1 B1 N1 C1 64.6(4)
F2 B1 N1 C1 -56.7(4)
N2 B1 N1 C1 -175.3(3)
F1 B1 N1 C4 -112.8(3)
F2 B1 N1 C4 125.8(3)
N2 B1 N1 C4 7.3(3)
F1 B1 N2 C9 -65.0(3)
F2 B1 N2 C9 57.7(4)
N1 B1 N2 C9 175.7(2)
F1 B1 N2 C6 110.3(3)
F2 B1 N2 C6 -127.1(3)
N1 B1 N2 C6 -9.1(3)
C4 N1 C1 C2 -3.0(4)
B1 N1 C1 C2 179.1(3)
N1 C1 C2 C3 2.7(4)
C1 C2 C3 C4 -1.2(4)
C1 N1 C4 C5 -179.3(3)
B1 N1 C4 C5 -1.5(4)
C1 N1 C4 C3 2.2(3)
B1 N1 C4 C3 -179.9(2)
C2 C3 C4 C5 -178.8(3)
C2 C3 C4 N1 -0.6(3)
N1 C4 C5 C6 -4.3(4)
C3 C4 C5 C6 173.7(3)
N1 C4 C5 C10 173.2(2)
C3 C4 C5 C10 -8.8(4)
C9 N2 C6 C5 -178.9(2)
B1 N2 C6 C5 5.1(4)
C9 N2 C6 C7 -0.3(3)
B1 N2 C6 C7 -176.3(2)
C4 C5 C6 N2 2.6(4)
C10 C5 C6 N2 -174.9(2)
C4 C5 C6 C7 -175.6(3)
C10 C5 C6 C7 6.9(4)
N2 C6 C7 C8 0.1(3)
C5 C6 C7 C8 178.4(3)
C6 C7 C8 C9 0.2(3)
C6 N2 C9 C8 0.5(3)
B1 N2 C9 C8 176.5(2)
C7 C8 C9 N2 -0.4(3)
C4 C5 C10 C11 -72(3)
C6 C5 C10 C11 106(3)
C5 C10 C11 C12 -161(7)
C10 C11 C12 C13 -107(9)
C10 C11 C12 C17 71(9)
C17 C12 C13 C14 -5.2(4)
C11 C12 C13 C14 172.1(2)
C12 C13 C14 C15 3.9(4)
C13 C14 C15 C16 1.0(4)
C13 C14 C15 B2 -175.9(2)
C27 B2 C15 C14 -144.9(2)
C18 B2 C15 C14 32.6(3)
C27 B2 C15 C16 38.3(3)
C18 B2 C15 C16 -144.2(2)
C14 C15 C16 C17 -4.7(4)
B2 C15 C16 C17 172.2(2)
C15 C16 C17 C12 3.4(4)
C13 C12 C17 C16 1.6(4)
C11 C12 C17 C16 -175.6(2)
C27 B2 C18 C23 52.4(3)
C15 B2 C18 C23 -125.0(2)
C27 B2 C18 C19 -130.6(2)
C15 B2 C18 C19 51.9(3)
C23 C18 C19 C20 2.4(4)
B2 C18 C19 C20 -174.6(2)
C23 C18 C19 C24 -173.7(3)
B2 C18 C19 C24 9.3(4)
C18 C19 C20 C21 -0.3(4)
C24 C19 C20 C21 176.0(3)
C19 C20 C21 C22 -1.4(4)
C19 C20 C21 C25 179.8(3)
C20 C21 C22 C23 0.9(4)
C25 C21 C22 C23 179.7(3)
C21 C22 C23 C18 1.3(4)
C21 C22 C23 C26 179.4(3)
C19 C18 C23 C22 -2.9(4)
B2 C18 C23 C22 174.1(2)
C19 C18 C23 C26 179.1(2)
B2 C18 C23 C26 -3.9(4)
C15 B2 C27 C28 -128.0(2)
C18 B2 C27 C28 54.6(3)
C15 B2 C27 C32 57.8(3)
C18 B2 C27 C32 -119.6(2)
C32 C27 C28 C29 1.8(3)
B2 C27 C28 C29 -172.6(2)
C32 C27 C28 C33 -176.6(2)
B2 C27 C28 C33 9.1(3)
C27 C28 C29 C30 1.2(3)
C33 C28 C29 C30 179.6(2)
C28 C29 C30 C31 -2.2(3)
C28 C29 C30 C34 178.1(2)
C29 C30 C31 C32 0.0(3)
C34 C30 C31 C32 179.7(2)
C30 C31 C32 C27 3.0(3)
C30 C31 C32 C35 -178.5(2)
C28 C27 C32 C31 -3.8(3)
B2 C27 C32 C31 170.6(2)
C28 C27 C32 C35 177.8(2)
B2 C27 C32 C35 -7.8(3)
